data_7130002
loop_
_publ_author_name
'Petrosova, Hanna R.'
'Kucheriv, Olesia I.'
'Shova, Sergiu'
'Gural'skiy, Il'ya A.'

_publ_section_title
;
 Aziridinium cation templating 3D lead halide hybrid perovskites
;
_journal_name_full 'Chemical Communications'
_journal_paper_doi 10.1039/D2CC01364A
_journal_year 2022
_chemical_formula_moiety 'Br3 Pb1, 0.167(C12), 0.083(N12)'
_chemical_formula_sum 'C2 Br3 N Pb'
_chemical_formula_weight 484.95
_space_group_crystal_system cubic
_space_group_IT_number 221
_space_group_name_Hall '-P 4 2 3'
_space_group_name_H-M_alt 'P m -3 m'
_audit_creation_date 2022-02-11
_audit_creation_method
;
Olex2 1.3
(compiled 2020.11.12 svn.r5f609507 for OlexSys, GUI svn.r6408)
;
_audit_update_record
;
2022-02-18 deposited with the CCDC.	2022-03-30 downloaded from the CCDC.
;
_cell_angle_alpha 90
_cell_angle_beta 90
_cell_angle_gamma 90
_cell_formula_units_Z 1
_cell_length_a 5.9739(3)
_cell_length_b 5.9739(3)
_cell_length_c 5.9739(3)
_cell_measurement_reflns_used 159
_cell_measurement_temperature 293
_cell_measurement_theta_max 28.2300
_cell_measurement_theta_min 3.4040
_cell_volume 213.193(19)
_computing_cell_refinement 'CrysAlisPro 1.171.41.93a (Rigaku OD, 2020)'
_computing_data_collection 'CrysAlisPro 1.171.41.93a (Rigaku OD, 2020)'
_computing_data_reduction 'CrysAlisPro 1.171.41.93a (Rigaku OD, 2020)'
_computing_molecular_graphics 'Olex2 1.3 (Dolomanov et al., 2009)'
_computing_publication_material 'Olex2 1.3 (Dolomanov et al., 2009)'
_computing_structure_refinement 'SHELXL 2018/3 (Sheldrick, 2015)'
_computing_structure_solution 'SHELXT 2018/2 (Sheldrick, 2018)'
_diffrn_ambient_temperature 293.00
_diffrn_detector_area_resol_mean 16.1593
_diffrn_detector_type Eos
_diffrn_measured_fraction_theta_full 1.000
_diffrn_measured_fraction_theta_max 0.930
_diffrn_measurement_details
;
List of Runs (angles in degrees, time in seconds):

  # Type    Start    End  Width  t~exp~   \w     \q     \k     \f   Frames
#--------------------------------------------------------------------------
  1  \w      8.00  63.00   1.00   10.00    --   17.71  63.00 101.00   55
;
_diffrn_measurement_device 'four-circle diffractometer'
_diffrn_measurement_device_type 'Xcalibur, Eos'
_diffrn_measurement_method '\w scans'
_diffrn_radiation_type MoK\a
_diffrn_radiation_wavelength 0.71073
_diffrn_reflns_av_R_equivalents 0.0498
_diffrn_reflns_av_unetI/netI 0.0492
_diffrn_reflns_Laue_measured_fraction_full 1.000
_diffrn_reflns_Laue_measured_fraction_max 0.930
_diffrn_reflns_limit_h_max 6
_diffrn_reflns_limit_h_min -2
_diffrn_reflns_limit_k_max 7
_diffrn_reflns_limit_k_min -4
_diffrn_reflns_limit_l_max 4
_diffrn_reflns_limit_l_min -8
_diffrn_reflns_number 264
_diffrn_reflns_point_group_measured_fraction_full 1.000
_diffrn_reflns_point_group_measured_fraction_max 0.930
_diffrn_reflns_theta_full 25.242
_diffrn_reflns_theta_max 29.138
_diffrn_reflns_theta_min 3.410
_exptl_absorpt_coefficient_mu 33.745
_exptl_absorpt_correction_T_max 0.097
_exptl_absorpt_correction_T_min 0.068
_exptl_absorpt_correction_type analytical
_exptl_absorpt_process_details
;
CrysAlisPro 1.171.41.93a (Rigaku Oxford Diffraction, 2020)
Analytical numeric absorption correction using a multifaceted crystal
model based on expressions derived by R.C. Clark & J.S. Reid.
(Clark, R. C. & Reid, J. S. (1995). Acta Cryst. A51, 887-897)
Empirical absorption correction using spherical harmonics,
implemented in SCALE3 ABSPACK scaling algorithm.
;
_exptl_crystal_colour red
_exptl_crystal_colour_primary red
_exptl_crystal_density_diffrn 3.777
_exptl_crystal_description prism
_exptl_crystal_F_000 206
_exptl_crystal_size_max 0.15
_exptl_crystal_size_mid 0.13
_exptl_crystal_size_min 0.12
_refine_diff_density_max 0.818
_refine_diff_density_min -0.845
_refine_diff_density_rms 0.244
_refine_ls_extinction_coef 0.25(3)
_refine_ls_extinction_expression Fc^*^=kFc[1+0.001xFc^2^\l^3^/sin(2\q)]^-1/4^
_refine_ls_extinction_method 'SHELXL-2018/3 (Sheldrick 2018)'
_refine_ls_goodness_of_fit_ref 1.197
_refine_ls_hydrogen_treatment undef
_refine_ls_matrix_type full
_refine_ls_number_parameters 7
_refine_ls_number_reflns 80
_refine_ls_number_restraints 0
_refine_ls_restrained_S_all 1.197
_refine_ls_R_factor_all 0.0338
_refine_ls_R_factor_gt 0.0338
_refine_ls_shift/su_max 0.000
_refine_ls_shift/su_mean 0.000
_refine_ls_structure_factor_coef Fsqd
_refine_ls_weighting_details 'w=1/[\s^2^(Fo^2^)+(0.0292P)^2^] where P=(Fo^2^+2Fc^2^)/3'
_refine_ls_weighting_scheme calc
_refine_ls_wR_factor_gt 0.0693
_refine_ls_wR_factor_ref 0.0694
_reflns_Friedel_coverage 0.000
_reflns_number_gt 80
_reflns_number_total 80
_reflns_threshold_expression 'I > 2\s(I)'
_cod_data_source_file d2cc01364a2.cif
_cod_data_source_block shi_5624_ilgu_auto
_cod_original_cell_volume 213.19(3)
_cod_database_code 7130002
_shelx_shelxl_version_number 2018/3
_shelx_space_group_comment
;
The symmetry employed for this shelxl refinement is uniquely defined
by the following loop, which should always be used as a source of
symmetry information in preference to the above space-group names.
They are only intended as comments.
;
_shelx_estimated_absorpt_t_max 0.107
_shelx_estimated_absorpt_t_min 0.081
_olex2_refinement_description
;
1. Shared sites
{C1, N1}
2. Uiso/Uaniso restraints and constraints
Uiso(C1) = Uiso(N1)
3. Others
 Fixed Sof: C1(0.04165) N1(0.020825)
;
_olex2_submission_special_instructions 'No special instructions were received'
_oxdiff_exptl_absorpt_empirical_details
;
Empirical correction (ABSPACK) includes:
- Absorption correction using spherical harmonics
- Frame scaling
;

loop_
_space_group_symop_operation_xyz
'x, y, z'
'-x, -y, z'
'-x, y, -z'
'x, -y, -z'
'z, x, y'
'z, -x, -y'
'-z, -x, y'
'-z, x, -y'
'y, z, x'
'-y, z, -x'
'y, -z, -x'
'-y, -z, x'
'y, x, -z'
'-y, -x, -z'
'y, -x, z'
'-y, x, z'
'x, z, -y'
'-x, z, y'
'-x, -z, -y'
'x, -z, y'
'z, y, -x'
'z, -y, x'
'-z, y, x'
'-z, -y, -x'
'-x, -y, -z'
'x, y, -z'
'x, -y, z'
'-x, y, z'
'-z, -x, -y'
'-z, x, y'
'z, x, -y'
'z, -x, y'
'-y, -z, -x'
'y, -z, x'
'-y, z, x'
'y, z, -x'
'-y, -x, z'
'y, x, z'
'-y, x, -z'
'y, -x, -z'
'-x, -z, y'
'x, -z, -y'
'x, z, y'
'-x, z, -y'
'-z, -y, x'
'-z, y, -x'
'z, -y, -x'
'z, y, x'

loop_
_atom_site_label
_atom_site_type_symbol
_atom_site_fract_x
_atom_site_fract_y
_atom_site_fract_z
_atom_site_U_iso_or_equiv
_atom_site_adp_type
_atom_site_occupancy
_atom_site_site_symmetry_order
_atom_site_calc_flag
_atom_site_refinement_flags_posn
_atom_site_refinement_flags_adp
_atom_site_refinement_flags_occupancy
_atom_site_disorder_assembly
_atom_site_disorder_group
Pb1 Pb 0.000000 0.000000 0.000000 0.0211(9) Uani 1 48 d S T P . .
Br1 Br 0.000000 0.000000 0.500000 0.0625(11) Uani 1 16 d S T P . .
C1 C 0.598(6) 0.598(6) 0.500000 0.07(3) Uiso 0.1666 4 d S . P A 3
N1 N 0.598(6) 0.598(6) 0.500000 0.07(3) Uiso 0.0833 4 d S . P B 4

loop_
_atom_site_aniso_label
_atom_site_aniso_U_11
_atom_site_aniso_U_22
_atom_site_aniso_U_33
_atom_site_aniso_U_23
_atom_site_aniso_U_13
_atom_site_aniso_U_12
Pb1 0.0211(9) 0.0211(9) 0.0211(9) 0.000 0.000 0.000
Br1 0.0837(17) 0.0837(17) 0.0201(14) 0.000 0.000 0.000

loop_
_atom_type_symbol
_atom_type_description
_atom_type_scat_dispersion_real
_atom_type_scat_dispersion_imag
_atom_type_scat_source
Br Br -0.2901 2.4595 'International Tables Vol C Tables 4.2.6.8 and 6.1.1.4'
C C 0.0033 0.0016 'International Tables Vol C Tables 4.2.6.8 and 6.1.1.4'
N N 0.0061 0.0033 'International Tables Vol C Tables 4.2.6.8 and 6.1.1.4'
Pb Pb -3.3944 10.1111 'International Tables Vol C Tables 4.2.6.8 and 6.1.1.4'

loop_
_exptl_crystal_face_index_h
_exptl_crystal_face_index_k
_exptl_crystal_face_index_l
_exptl_crystal_face_perp_dist
-4 -3 7 0.0664
3 6 6 0.0719
4 3 -7 0.0639
-4 -7 -4 0.0521
-3 7 -4 0.0651
-2 5 6 0.0785
3 -6 6 0.0544
2 -6 -6 0.0429
-5 2 6 0.0757
-8 -1 -3 0.0726
5 -2 -6 0.0483
8 0 0 0.0469
5 2 6 0.0664
-6 -1 5 0.0670
-7 -4 -2 0.0611
8 3 0 0.0576
7 2 -4 0.0498
-3 -6 6 0.0513
-8 3 2 0.0778

loop_
_geom_angle_atom_site_label_1
_geom_angle_atom_site_label_2
_geom_angle_atom_site_label_3
_geom_angle
_geom_angle_site_symmetry_1
_geom_angle_site_symmetry_3
_geom_angle_publ_flag
Br1 Pb1 Br1 90.0 9_545 . ?
Br1 Pb1 Br1 104.0 5_455 8_657 ?
Br1 Pb1 Br1 90.0 9_545 8_657 ?
Br1 Pb1 Br1 90.0 20_565 5_455 ?
Br1 Pb1 Br1 90.0 . 20_565 ?
Br1 Pb1 Br1 90.0 9_545 5_455 ?
Br1 Pb1 Br1 90.0 9_545 1_554 ?
Br1 Pb1 Br1 90.0 20_565 8_657 ?
Br1 Pb1 Br1 180.0 . 1_554 ?
Br1 Pb1 Br1 90.0 20_565 1_554 ?
Br1 Pb1 Br1 14.0 . 8_657 ?
Br1 Pb1 Br1 90.0 1_554 5 ?
Br1 Pb1 Br1 166.0 1_554 8_657 ?
Br1 Pb1 Br1 90.0 . 5_455 ?
Br1 Pb1 Br1 76.0 5 8_657 ?
Br1 Pb1 Br1 180.0 9_545 20_565 ?
Br1 Pb1 Br1 90.0 9_545 5 ?
Br1 Pb1 Br1 90.0 1_554 5_455 ?
Br1 Pb1 Br1 90.0 20_565 5 ?
Br1 Pb1 Br1 90.0 . 5 ?
Br1 Pb1 Br1 180.0 5_455 5 ?
Pb1 Br1 Pb1 180.0 1_556 . ?

loop_
_geom_bond_atom_site_label_1
_geom_bond_atom_site_label_2
_geom_bond_distance
_geom_bond_site_symmetry_2
_geom_bond_publ_flag
Pb1 Br1 2.98695(15) 9_545 ?
Pb1 Br1 2.98695(15) 20_565 ?
Pb1 Br1 2.98695(15) . ?
Pb1 Br1 2.98695(15) 5 ?
Pb1 Br1 12.3155(6) 8_657 ?
Pb1 Br1 2.98695(15) 1_554 ?
Pb1 Br1 2.98695(15) 5_455 ?
